data_7101977
loop_
_publ_author_name
'McKinlay, Robert M.'
'Dalgarno, Scott J.'
'Nichols, Peter J.'
'Papadopoulos, Stavroula'
'Atwood, Jerry L.'
'Raston, Colin L.'

_publ_section_title
;
 Icosahedral galloxane clusters
;
_journal_coden_ASTM CHCOFS
_journal_issue 23
_journal_name_full
;
 Chemical Communications (Cambridge, United Kingdom)
;
_journal_page_first 2393
_journal_page_last 2395
_journal_paper_doi 10.1039/b700984d
_journal_year 2007
_chemical_formula_moiety 'C6 H15 Ga2 O3'
_chemical_formula_sum 'C6 H15 Ga2 O3'
_chemical_formula_weight 274.62
_chemical_name_common Isopropylgalloxane
_space_group_IT_number 205
_symmetry_cell_setting cubic
_symmetry_space_group_name_Hall '-P 2ac 2ab 3'
_symmetry_space_group_name_H-M 'P a -3'
_atom_sites_solution_hydrogens geom
_atom_sites_solution_primary direct
_atom_sites_solution_secondary difmap
_audit_creation_method SHELXL-97
_cell_angle_alpha 90.00
_cell_angle_beta 90.00
_cell_angle_gamma 90.00
_cell_formula_units_Z 24
_cell_length_a 19.044(3)
_cell_length_b 19.044(2)
_cell_length_c 19.044(2)
_cell_measurement_temperature 123(2)
_cell_volume 6906.2(14)
_computing_cell_refinement 'DENZO-SMN (Otwinowski & Minor, 1996)'
_computing_data_collection 'COLLECT (Nonius, 1999)'
_computing_data_reduction 'DENZO-SMN (Otwinowski & Minor, 1996)'
_computing_molecular_graphics
;
XSeed (Barbour, 2001)
;
_computing_publication_material 'local program'
_computing_structure_refinement 'SHELXL-97 (Sheldrick, 1997)'
_computing_structure_solution 'SHELXS-97 (Sheldrick, 1990)'
_diffrn_ambient_temperature 150(2)
_diffrn_detector_area_resol_mean 9.091
_diffrn_measured_fraction_theta_full 0.990
_diffrn_measured_fraction_theta_max 0.990
_diffrn_measurement_device_type 'Nonius KappaCCD area detector diffractometer'
_diffrn_measurement_method
;
Detector set at 30mm from sample with different 2theta offsets
1 degree phi exposures for chi=0 degree settings
1 degree omega exposures for chi=90 degree settings
;
_diffrn_radiation_monochromator graphite
_diffrn_radiation_source 'fine-focus sealed tube'
_diffrn_radiation_type MoK\a
_diffrn_radiation_wavelength 0.71073
_diffrn_reflns_av_R_equivalents 0.0269
_diffrn_reflns_av_sigmaI/netI 0.0495
_diffrn_reflns_limit_h_max 17
_diffrn_reflns_limit_h_min -17
_diffrn_reflns_limit_k_max 25
_diffrn_reflns_limit_k_min -25
_diffrn_reflns_limit_l_max 17
_diffrn_reflns_limit_l_min -17
_diffrn_reflns_number 5024
_diffrn_reflns_theta_full 28.27
_diffrn_reflns_theta_max 28.27
_diffrn_reflns_theta_min 3.03
_exptl_absorpt_coefficient_mu 4.648
_exptl_absorpt_correction_T_max 0.4566
_exptl_absorpt_correction_T_min 0.3895
_exptl_absorpt_correction_type multi-scan
_exptl_absorpt_process_details
;
Using multiple and symmetry-related data measurements via the program SORTAV
See R.H. Blessing, Acta Cryst (1995), A51, 33-38
;
_exptl_crystal_colour Yellow
_exptl_crystal_density_diffrn 1.585
_exptl_crystal_density_method 'not measured'
_exptl_crystal_description Block
_exptl_crystal_F_000 3288
_exptl_crystal_size_max 0.25
_exptl_crystal_size_mid 0.22
_exptl_crystal_size_min 0.20
_refine_diff_density_max 1.175
_refine_diff_density_min -0.840
_refine_diff_density_rms 0.167
_refine_ls_extinction_method none
_refine_ls_goodness_of_fit_ref 1.080
_refine_ls_hydrogen_treatment constr
_refine_ls_matrix_type full
_refine_ls_number_parameters 95
_refine_ls_number_reflns 2836
_refine_ls_number_restraints 2
_refine_ls_restrained_S_all 1.086
_refine_ls_R_factor_all 0.1027
_refine_ls_R_factor_gt 0.0661
_refine_ls_shift/su_max 0.060
_refine_ls_shift/su_mean 0.001
_refine_ls_structure_factor_coef Fsqd
_refine_ls_weighting_details 'calc w=1/[\s^2^(Fo^2^)+(0.1261P)^2^+0.0871P] where P=(Fo^2^+2Fc^2^)/3'
_refine_ls_weighting_scheme calc
_refine_ls_wR_factor_gt 0.1856
_refine_ls_wR_factor_ref 0.2064
_reflns_number_gt 1789
_reflns_number_total 2836
_reflns_threshold_expression >2sigma(I)
_cod_data_source_file b700984d.txt
_cod_data_source_block 2
_cod_depositor_comments
;
The following automatic conversions were performed:
'_symmetry_cell_setting' value 'Cubic' changed to 'cubic' according to
'/home/saulius/struct/CIF-dictionaries/cif_core.dic' dictionary named
'cif_core.dic' version 2.4.1 from 2010-06-29.

Automatic conversion script
Id: cif_fix_enum 1527 2010-12-29 10:47:43Z saulius 
;
_cod_original_sg_symbol_H-M Pa-3
_cod_database_code 7101977

loop_
_symmetry_equiv_pos_as_xyz
'x, y, z'
'z, x, y'
'y, z, x'
'-y+1/2, -z, x+1/2'
'z+1/2, -x+1/2, -y'
'-y, z+1/2, -x+1/2'
'-z+1/2, -x, y+1/2'
'-z, x+1/2, -y+1/2'
'y+1/2, -z+1/2, -x'
'-x+1/2, -y, z+1/2'
'x+1/2, -y+1/2, -z'
'-x, y+1/2, -z+1/2'
'-x, -y, -z'
'-z, -x, -y'
'-y, -z, -x'
'y-1/2, z, -x-1/2'
'-z-1/2, x-1/2, y'
'y, -z-1/2, x-1/2'
'z-1/2, x, -y-1/2'
'z, -x-1/2, y-1/2'
'-y-1/2, z-1/2, x'
'x-1/2, y, -z-1/2'
'-x-1/2, y-1/2, z'
'x, -y-1/2, z-1/2'

loop_
_atom_site_label
_atom_site_type_symbol
_atom_site_fract_x
_atom_site_fract_y
_atom_site_fract_z
_atom_site_U_iso_or_equiv
_atom_site_adp_type
_atom_site_occupancy
_atom_site_symmetry_multiplicity
_atom_site_calc_flag
_atom_site_refinement_flags
_atom_site_disorder_assembly
_atom_site_disorder_group
Ga1 Ga 0.97591(4) 0.45172(4) 0.15455(3) 0.0459(3) Uani 1 1 d . A .
O1 O 0.9225(2) 0.4225(2) 0.0775(2) 0.0430(16) Uani 1 3 d S . .
C1 C 1.2046(4) 0.3747(5) 0.1096(5) 0.072(2) Uani 1 1 d D . .
Ga2 Ga 1.11563(4) 0.40631(4) 0.06863(4) 0.0484(3) Uani 1 1 d . A .
O2 O 0.9381(3) 0.5447(2) 0.1634(2) 0.0532(11) Uani 1 1 d . . .
C2 C 1.1952(8) 0.3409(8) 0.1818(8) 0.134(5) Uiso 1 1 d . A .
H2A H 1.1628 0.3010 0.1780 0.201 Uiso 1 1 calc R . .
H2B H 1.1759 0.3755 0.2146 0.201 Uiso 1 1 calc R . .
H2C H 1.2408 0.3244 0.1991 0.201 Uiso 1 1 calc R . .
O3 O 1.0636(2) 0.4751(2) 0.1158(2) 0.0434(10) Uani 1 1 d . . .
C3 C 1.2373(8) 0.3194(8) 0.0698(8) 0.077(4) Uiso 0.60 1 d PD A 1
H3A H 1.2169 0.3178 0.0226 0.116 Uiso 0.60 1 calc PR . .
H3B H 1.2293 0.2743 0.0934 0.116 Uiso 0.60 1 calc PR . .
H3C H 1.2878 0.3283 0.0664 0.116 Uiso 0.60 1 calc PR . .
O4 O 0.8963(12) 0.5679(11) 0.3042(10) 0.056(5) Uiso 0.33 1 d P . .
C4 C 0.9729(5) 0.3953(5) 0.2405(4) 0.073(2) Uani 1 1 d . . .
H4 H 0.9899 0.3472 0.2279 0.087 Uiso 1 1 calc R A .
O5 O 0.8825(10) 0.5896(10) 0.2950(9) 0.051(4) Uiso 0.33 1 d P . .
C5 C 1.0233(7) 0.4241(7) 0.2986(7) 0.117(4) Uiso 1 1 d . A .
H5A H 0.9955 0.4462 0.3359 0.175 Uiso 1 1 calc R . .
H5B H 1.0552 0.4588 0.2780 0.175 Uiso 1 1 calc R . .
H5C H 1.0506 0.3852 0.3184 0.175 Uiso 1 1 calc R . .
O6 O 0.9159(10) 0.5897(10) 0.3075(8) 0.051(4) Uiso 0.33 1 d P . .
C6 C 0.8989(7) 0.3877(7) 0.2654(8) 0.124(4) Uiso 1 1 d . A .
H6A H 0.8978 0.3573 0.3070 0.186 Uiso 1 1 calc R . .
H6B H 0.8703 0.3668 0.2281 0.186 Uiso 1 1 calc R . .
H6C H 0.8801 0.4341 0.2776 0.186 Uiso 1 1 calc R . .
C7 C 1.2692(14) 0.4192(17) 0.1072(18) 0.120(10) Uiso 0.40 1 d PD A 2
H7A H 1.2648 0.4577 0.1410 0.180 Uiso 0.00 1 calc PR A 2
H7B H 1.2750 0.4384 0.0598 0.180 Uiso 0.00 1 calc PR A 2
H7C H 1.3102 0.3905 0.1192 0.180 Uiso 0.00 1 calc PR A 2

loop_
_atom_site_aniso_label
_atom_site_aniso_U_11
_atom_site_aniso_U_22
_atom_site_aniso_U_33
_atom_site_aniso_U_23
_atom_site_aniso_U_13
_atom_site_aniso_U_12
Ga1 0.0517(5) 0.0498(5) 0.0362(4) 0.0050(3) 0.0002(3) -0.0023(3)
O1 0.0430(16) 0.0430(16) 0.0430(16) 0.0040(18) 0.0040(18) -0.0040(18)
C1 0.046(4) 0.101(7) 0.070(5) 0.021(5) 0.000(4) 0.025(4)
Ga2 0.0421(4) 0.0511(5) 0.0518(5) 0.0076(3) -0.0056(3) 0.0089(3)
O2 0.060(3) 0.054(3) 0.045(2) -0.002(2) 0.010(2) 0.005(2)
O3 0.040(2) 0.044(2) 0.045(2) 0.0018(18) -0.0028(18) -0.0007(18)
C4 0.099(6) 0.078(5) 0.041(4) 0.010(4) 0.004(4) -0.012(5)

loop_
_atom_type_symbol
_atom_type_description
_atom_type_scat_dispersion_real
_atom_type_scat_dispersion_imag
_atom_type_scat_source
C C 0.0033 0.0016 'International Tables Vol C Tables 4.2.6.8 and 6.1.1.4'
H H 0.0000 0.0000 'International Tables Vol C Tables 4.2.6.8 and 6.1.1.4'
O O 0.0106 0.0060 'International Tables Vol C Tables 4.2.6.8 and 6.1.1.4'
Ga Ga 0.2307 1.6083 'International Tables Vol C Tables 4.2.6.8 and 6.1.1.4'

loop_
_geom_angle_atom_site_label_1
_geom_angle_atom_site_label_2
_geom_angle_atom_site_label_3
_geom_angle
_geom_angle_site_symmetry_1
_geom_angle_site_symmetry_3
O1 Ga1 O3 104.2(2) . .
O1 Ga1 O2 98.03(16) . .
O3 Ga1 O2 98.60(19) . .
O1 Ga1 C4 118.5(3) . .
O3 Ga1 C4 118.9(3) . .
O2 Ga1 C4 115.0(3) . .
Ga1 O1 Ga1 119.89(2) . 9_556
Ga1 O1 Ga1 119.89(2) . 8_645
Ga1 O1 Ga1 119.89(2) 9_556 8_645
C3 C1 C7 92.4(15) . .
C3 C1 C2 102.4(10) . .
C7 C1 C2 111.3(15) . .
C3 C1 Ga2 112.9(8) . .
C7 C1 Ga2 121.7(15) . .
C2 C1 Ga2 112.7(7) . .
O3 Ga2 O3 104.1(2) 20_675 .
O3 Ga2 O2 98.7(2) 20_675 9_556
O3 Ga2 O2 98.34(19) . 9_556
O3 Ga2 C1 118.1(3) 20_675 .
O3 Ga2 C1 118.7(3) . .
O2 Ga2 C1 115.3(3) 9_556 .
Ga2 O2 Ga1 128.4(2) 8_645 .
Ga2 O3 Ga2 120.2(2) 21_764 .
Ga2 O3 Ga1 119.9(2) 21_764 .
Ga2 O3 Ga1 119.6(2) . .
O5 O4 O6 78(4) . .
C6 C4 C5 112.8(9) . .
C6 C4 Ga1 110.2(8) . .
C5 C4 Ga1 112.4(7) . .
O4 O5 O6 54(3) . .
O4 O6 O5 49(3) . .

loop_
_geom_bond_atom_site_label_1
_geom_bond_atom_site_label_2
_geom_bond_distance
_geom_bond_site_symmetry_2
Ga1 O1 1.8701(8) .
Ga1 O3 1.879(4) .
Ga1 O2 1.918(5) .
Ga1 C4 1.959(8) .
O1 Ga1 1.8701(8) 9_556
O1 Ga1 1.8701(8) 8_645
C1 C3 1.439(13) .
C1 C7 1.495(18) .
C1 C2 1.529(16) .
C1 Ga2 1.959(7) .
Ga2 O3 1.871(4) 20_675
Ga2 O3 1.872(4) .
Ga2 O2 1.899(5) 9_556
O2 Ga2 1.899(5) 8_645
O3 Ga2 1.871(4) 21_764
O4 O5 0.52(2) .
O4 O6 0.56(2) .
C4 C6 1.495(16) .
C4 C5 1.563(15) .
O5 O6 0.68(2) .
